data_4319332
loop_
_publ_author_name
'Jiann-Jang Cherng'
'Yun-Wen Lai'
'Yi-Hung Liu'
'Shie-Ming Peng'
'Chuen-Her Ueng'
'Minghuey Shieh'

_publ_section_title
;
 Syntheses of Chromium Pentacarbonyl Derivatives of Arsenic(V) and
 Antimony(V). Contrasting Chemical Reactivity with Organic Halogen
 Derivatives
;
_journal_name_full 'Inorganic Chemistry'
_journal_page_first 1206
_journal_page_last 1212
_journal_paper_doi 10.1021/ic0004277
_journal_volume 40
_journal_year 2001
_chemical_formula_moiety 'C10 H2 As Cr2 O10.C8 H20 N '
_chemical_formula_sum 'C18 H22 As Cr2 N O10'
_chemical_formula_weight 591.28
_chemical_name_systematic ?
_space_group_IT_number 2
_symmetry_cell_setting triclinic
_symmetry_space_group_name_Hall '-P 1'
_symmetry_space_group_name_H-M 'P -1'
_cell_angle_alpha 79.769(2)
_cell_angle_beta 78.60(3)
_cell_angle_gamma 74.15(4)
_cell_formula_units_Z 2
_cell_length_a 8.988(5)
_cell_length_b 12.123(4)
_cell_length_c 12.4341(21)
_cell_measurement_reflns_used 25
_cell_measurement_temperature 293
_cell_measurement_theta_max 12.09
_cell_measurement_theta_min 9.23
_cell_volume 1266.6(9)
_computing_data_reduction 'NRCVAX DATRD2'
_computing_molecular_graphics NRCVAX
_computing_publication_material 'NRCVAX TABLES Jan 94 Version'
_computing_structure_refinement 'NRCVAX LSTSQ'
_computing_structure_solution 'NRCVAX SOLVER'
_diffrn_ambient_temperature 293
_diffrn_measurement_device 'Nonius CAD-4    '
_diffrn_measurement_method 'Theta/2theta scan b/P/b '
_diffrn_radiation_monochromator graphite
_diffrn_radiation_source 'xray tube'
_diffrn_radiation_type 'Molybdenum K\a'
_diffrn_radiation_wavelength 0.70930
_diffrn_reflns_av_R_equivalents 0.011
_diffrn_reflns_limit_h_max 11
_diffrn_reflns_limit_h_min -11
_diffrn_reflns_limit_k_max 15
_diffrn_reflns_limit_k_min 0
_diffrn_reflns_limit_l_max 16
_diffrn_reflns_limit_l_min -15
_diffrn_reflns_number 6366
_diffrn_reflns_theta_max 27.91
_diffrn_reflns_theta_min 0.00
_diffrn_standards_interval_count 300
_diffrn_standards_interval_time 7200
_diffrn_standards_number 3
_exptl_absorpt_coefficient_mu 2.20
_exptl_absorpt_correction_T_max 0.6170
_exptl_absorpt_correction_T_min 0.5313
_exptl_absorpt_correction_type empirical
_exptl_crystal_density_diffrn 1.550
_exptl_crystal_F_000 597.88
_exptl_crystal_size_max 0.50
_exptl_crystal_size_mid 0.15
_exptl_crystal_size_min 0.12
_refine_diff_density_max 0.72
_refine_diff_density_min -0.69
_refine_ls_goodness_of_fit_obs 2.69
_refine_ls_matrix_type full
_refine_ls_number_parameters 289
_refine_ls_number_reflns 3270
_refine_ls_R_factor_all 0.115
_refine_ls_R_factor_obs 0.048
_refine_ls_shift/esd_max 0.000
_refine_ls_structure_factor_coef F
_refine_ls_weighting_details 'w = 1/\s^2^(F)'
_refine_ls_weighting_scheme calc
_refine_ls_wR_factor_all 0.042
_refine_ls_wR_factor_obs 0.041
_reflns_number_observed 3271
_reflns_number_total 6088
_reflns_observed_criterion 'Inet > 2.5\s(Inet)'
_cod_data_source_file ic0004277_1.cif
_cod_data_source_block ?
_cod_depositor_comments
;
The following automatic conversions were performed:

'_atom_site_thermal_displace_type' tag value 'Uij' was replaced with
'Uani' value 32 times.

'_symmetry_cell_setting' value 'Triclinic'
changed to 'triclinic' according to the built-in table from CIF Core
dictionary named 'cif_core.dic' version 2.4.1 from 2010-06-29.

Automatic conversion script
Id: cif_fix_values 1646 2011-03-28 12:23:43Z adriana 

The following automatic conversions were performed:

'_refine_ls_weighting_scheme' value '1/\s^2^(F)' was changed to
'calc'. New tag '_refine_ls_weighting_details' was created. The value
of the new tag was set to 'w = 1/\s^2^(F)'.

Automatic conversion script
Id: cif_fix_values 3143 2015-03-26 13:38:13Z robertas 
;
_cod_original_cell_volume 1266.6(8)
_cod_original_formula_sum 'C18 H22 As Cr2 N O10 '
_cod_database_code 4319332

loop_
_symmetry_equiv_pos_as_xyz
x,y,z
-x,-y,-z

loop_
_atom_site_aniso_label
_atom_site_aniso_U_11
_atom_site_aniso_U_22
_atom_site_aniso_U_33
_atom_site_aniso_U_12
_atom_site_aniso_U_13
_atom_site_aniso_U_23
_atom_site_aniso_type_symbol
As 0.0408(4) 0.0843(6) 0.0793(6) -0.0224(4) -0.0082(4) -0.0312(5) As
Cr1 0.0383(6) 0.0652(7) 0.0646(8) -0.0132(5) -0.0129(5) -0.0190(6) Cr
Cr2 0.0423(6) 0.0614(7) 0.0564(7) -0.0181(5) -0.0100(5) -0.0085(6) Cr
O1 0.094(5) 0.090(4) 0.149(6) -0.027(4) -0.027(4) 0.026(4) O
O2 0.091(4) 0.140(5) 0.139(6) -0.031(4) 0.023(4) -0.089(5) O
O3 0.055(3) 0.176(6) 0.145(6) -0.028(4) -0.025(4) -0.083(5) O
O4 0.169(6) 0.114(6) 0.100(5) -0.022(5) -0.035(5) 0.021(4) O
O5 0.075(4) 0.127(5) 0.098(5) -0.012(3) 0.001(3) -0.059(4) O
O6 0.100(5) 0.185(7) 0.094(5) -0.063(5) 0.005(4) 0.035(5) O
O7 0.070(4) 0.097(5) 0.154(6) 0.014(3) -0.020(4) -0.004(4) O
O8 0.075(4) 0.104(4) 0.098(5) -0.041(3) 0.001(3) 0.003(4) O
O9 0.082(4) 0.089(4) 0.120(5) -0.008(3) -0.046(4) -0.001(4) O
O10 0.126(5) 0.160(6) 0.117(6) -0.042(5) -0.032(4) -0.073(5) O
C1 0.048(4) 0.065(5) 0.108(7) -0.019(4) -0.016(5) -0.009(5) C
C2 0.055(5) 0.088(6) 0.098(7) -0.027(4) -0.011(4) -0.041(5) C
C3 0.056(5) 0.098(6) 0.093(6) -0.007(4) -0.018(4) -0.047(5) C
C4 0.078(6) 0.079(6) 0.073(6) -0.011(5) -0.024(5) -0.011(5) C
C5 0.045(4) 0.080(5) 0.071(5) -0.018(4) -0.015(4) -0.020(4) C
C6 0.067(5) 0.101(6) 0.065(6) -0.028(5) -0.014(4) 0.007(5) C
C7 0.058(5) 0.064(5) 0.076(6) -0.021(4) -0.001(4) -0.010(4) C
C8 0.053(4) 0.059(5) 0.065(5) -0.019(4) -0.012(4) -0.006(4) C
C9 0.067(5) 0.060(5) 0.072(5) -0.019(4) -0.022(4) -0.006(4) C
C10 0.079(6) 0.087(6) 0.077(6) -0.011(5) -0.007(5) -0.027(5) C
N 0.042(3) 0.061(4) 0.067(4) -0.009(3) -0.014(3) -0.010(3) N
C11 0.070(5) 0.073(5) 0.096(7) -0.017(4) -0.010(5) -0.010(5) C
C12 0.095(7) 0.130(8) 0.100(7) -0.003(6) 0.002(6) -0.041(6) C
C13 0.081(6) 0.103(7) 0.086(6) -0.016(5) -0.038(5) -0.014(5) C
C14 0.082(6) 0.122(7) 0.106(7) -0.028(5) -0.036(5) -0.028(6) C
C15 0.066(5) 0.117(7) 0.084(6) -0.022(5) -0.013(5) -0.030(6) C
C16 0.077(6) 0.138(8) 0.094(7) -0.011(5) -0.010(5) -0.045(6) C
C17 0.075(6) 0.093(6) 0.115(7) -0.052(5) -0.007(5) -0.004(5) C
C18 0.072(6) 0.120(7) 0.134(8) -0.045(5) -0.016(6) -0.034(6) C

loop_
_atom_site_label
_atom_site_fract_x
_atom_site_fract_y
_atom_site_fract_z
_atom_site_U_iso_or_equiv
_atom_site_thermal_displace_type
_atom_site_calc_flag
_atom_site_refinement_flags
_atom_site_type_symbol
As 0.34594(8) 0.25154(7) 0.31081(7) 0.0643(5) Uani ? . As
Cr1 0.59502(11) 0.28149(9) 0.35079(9) 0.0539(7) Uani ? . Cr
Cr2 0.28536(11) 0.14503(9) 0.17534(9) 0.0519(7) Uani ? . Cr
O1 0.5550(6) 0.4938(5) 0.1833(5) 0.115(5) Uani ? . O
O2 0.3780(6) 0.4158(5) 0.5263(5) 0.120(5) Uani ? . O
O3 0.8778(5) 0.3334(5) 0.4064(5) 0.116(5) Uani ? . O
O4 0.6246(8) 0.0695(5) 0.5198(5) 0.133(6) Uani ? . O
O5 0.7926(6) 0.1380(5) 0.1746(5) 0.099(4) Uani ? . O
O6 0.5005(6) 0.2491(6) -0.0046(5) 0.130(6) Uani ? . O
O7 0.5531(6) -0.0590(5) 0.2288(5) 0.115(5) Uani ? . O
O8 0.0664(6) 0.0537(4) 0.3645(4) 0.093(4) Uani ? . O
O9 0.0230(6) 0.3542(4) 0.1308(5) 0.097(4) Uani ? . O
O10 0.2037(7) 0.0188(5) 0.0182(5) 0.125(6) Uani ? . O
C1 0.5706(8) 0.4115(6) 0.2476(7) 0.073(6) Uani ? . C
C2 0.4616(8) 0.3660(6) 0.4593(7) 0.075(6) Uani ? . C
C3 0.7699(8) 0.3120(6) 0.3846(6) 0.079(6) Uani ? . C
C4 0.6127(9) 0.1491(7) 0.4547(7) 0.077(6) Uani ? . C
C5 0.7162(7) 0.1921(6) 0.2417(6) 0.063(5) Uani ? . C
C6 0.4188(8) 0.2092(7) 0.0646(6) 0.078(6) Uani ? . C
C7 0.4520(8) 0.0184(6) 0.2100(6) 0.066(5) Uani ? . C
C8 0.1516(7) 0.0873(6) 0.2936(6) 0.058(5) Uani ? . C
C9 0.1255(8) 0.2752(6) 0.1470(6) 0.064(5) Uani ? . C
C10 0.2390(9) 0.0674(7) 0.0784(7) 0.081(6) Uani ? . C
N 1.0441(6) 0.7114(4) 0.2269(5) 0.056(4) Uani ? . N
C11 0.9548(8) 0.8334(6) 0.2436(7) 0.080(6) Uani ? . C
C12 0.8735(9) 0.8445(7) 0.3633(7) 0.112(7) Uani ? . C
C13 1.1713(9) 0.6659(7) 0.2951(6) 0.088(6) Uani ? . C
C14 1.2843(9) 0.7414(7) 0.2880(7) 0.098(7) Uani ? . C
C15 1.1147(8) 0.7207(7) 0.1056(7) 0.087(6) Uani ? . C
C16 1.2054(9) 0.6072(7) 0.0649(7) 0.103(7) Uani ? . C
C17 0.9457(8) 0.6285(6) 0.2536(7) 0.090(6) Uani ? . C
C18 0.8096(9) 0.6581(7) 0.1875(7) 0.102(7) Uani ? . C
H1 0.229 0.375 0.328 0.0781 Uiso ? . H
H2 0.278 0.207 0.435 0.0781 Uiso ? . H
H11a 1.036 0.890 0.219 0.0875 Uiso ? . H
H11b 0.868 0.863 0.187 0.0875 Uiso ? . H
H12a 0.810 0.933 0.372 0.1101 Uiso ? . H
H12b 0.792 0.790 0.387 0.1101 Uiso ? . H
H12c 0.960 0.817 0.418 0.1101 Uiso ? . H
H13a 1.120 0.649 0.384 0.0903 Uiso ? . H
H13b 1.242 0.579 0.274 0.0903 Uiso ? . H
H14a 1.373 0.704 0.338 0.0983 Uiso ? . H
H14b 1.339 0.754 0.201 0.0983 Uiso ? . H
H14c 1.217 0.824 0.311 0.0983 Uiso ? . H
H15a 1.198 0.776 0.084 0.0879 Uiso ? . H
H15b 1.025 0.757 0.051 0.0879 Uiso ? . H
H16a 1.257 0.611 -0.022 0.0993 Uiso ? . H
H16b 1.303 0.564 0.112 0.0993 Uiso ? . H
H16c 1.131 0.545 0.079 0.0993 Uiso ? . H
H17a 1.017 0.539 0.241 0.0937 Uiso ? . H
H17b 0.896 0.621 0.344 0.0937 Uiso ? . H
H18a 0.737 0.597 0.206 0.1012 Uiso ? . H
H18b 0.736 0.744 0.200 0.1012 Uiso ? . H
H18c 0.857 0.662 0.098 0.1012 Uiso ? . H

loop_
_atom_type_symbol
_atom_type_description
_atom_type_scat_dispersion_real
_atom_type_scat_dispersion_imag
_atom_type_scat_source
C ? 0.003 0.002 'International Tables Vol. IV Table 2.2B'
H ? 0.000 0.000 'International Tables Vol. IV Table 2.2B'
As ? 0.050 2.006 'International Tables Vol. IV Table 2.2B'
Cr ? 0.321 0.624 'International Tables Vol. IV Table 2.2B'
N ? 0.006 0.003 'International Tables Vol. IV Table 2.2B'
O ? 0.011 0.006 'International Tables Vol. IV Table 2.2B'

loop_
_geom_angle_atom_site_label_1
_geom_angle_atom_site_label_2
_geom_angle_atom_site_label_3
_geom_angle
_geom_angle_site_symmetry_1
_geom_angle_site_symmetry_2
_geom_angle_site_symmetry_3
_geom_angle_publ_flag
Cr1 As Cr2 133.92(5) ? ? ? ?
Cr1 As H1 100.72(5) ? ? ? ?
Cr1 As H2 97.25(5) ? ? ? ?
Cr2 As H1 115.73(5) ? ? ? ?
Cr2 As H2 110.83(5) ? ? ? ?
H1 As H2 87.64(5) ? ? ? ?
As Cr1 C1 88.17(21) ? ? ? ?
As Cr1 C2 84.17(20) ? ? ? ?
As Cr1 C3 176.18(21) ? ? ? ?
As Cr1 C4 89.74(24) ? ? ? ?
As Cr1 C5 91.70(19) ? ? ? ?
C1 Cr1 C2 90.7(3) ? ? ? ?
C1 Cr1 C3 90.5(3) ? ? ? ?
C1 Cr1 C4 177.9(3) ? ? ? ?
C1 Cr1 C5 90.4(3) ? ? ? ?
C2 Cr1 C3 92.2(3) ? ? ? ?
C2 Cr1 C4 88.9(3) ? ? ? ?
C2 Cr1 C5 175.7(3) ? ? ? ?
C3 Cr1 C4 91.6(4) ? ? ? ?
C3 Cr1 C5 91.9(3) ? ? ? ?
C4 Cr1 C5 89.9(3) ? ? ? ?
As Cr2 C6 89.45(24) ? ? ? ?
As Cr2 C7 89.48(22) ? ? ? ?
As Cr2 C8 86.62(20) ? ? ? ?
As Cr2 C9 86.75(21) ? ? ? ?
As Cr2 C10 179.20(25) ? ? ? ?
C6 Cr2 C7 90.8(3) ? ? ? ?
C6 Cr2 C8 176.0(3) ? ? ? ?
C6 Cr2 C9 88.8(3) ? ? ? ?
C6 Cr2 C10 91.3(3) ? ? ? ?
C7 Cr2 C8 89.9(3) ? ? ? ?
C7 Cr2 C9 176.2(3) ? ? ? ?
C7 Cr2 C10 90.7(3) ? ? ? ?
C8 Cr2 C9 90.3(3) ? ? ? ?
C8 Cr2 C10 92.6(3) ? ? ? ?
C9 Cr2 C10 93.0(3) ? ? ? ?
Cr1 C1 O1 179.6(7) ? ? ? ?
Cr1 C2 O2 178.4(6) ? ? ? ?
Cr1 C3 O3 178.5(6) ? ? ? ?
Cr1 C4 O4 178.4(7) ? ? ? ?
Cr1 C5 O5 178.9(6) ? ? ? ?
Cr2 C6 O6 179.4(7) ? ? ? ?
Cr2 C7 O7 178.5(7) ? ? ? ?
Cr2 C8 O8 178.1(6) ? ? ? ?
Cr2 C9 O9 178.0(6) ? ? ? ?
Cr2 C10 O10 177.5(7) ? ? ? ?
C11 N C13 112.6(5) ? ? ? ?
C11 N C15 103.9(5) ? ? ? ?
C11 N C17 113.6(5) ? ? ? ?
C13 N C15 109.4(5) ? ? ? ?
C13 N C17 106.4(6) ? ? ? ?
C15 N C17 111.0(5) ? ? ? ?
N C11 C12 112.9(6) ? ? ? ?
N C13 C14 116.6(6) ? ? ? ?
N C15 C16 114.9(7) ? ? ? ?
N C17 C18 114.4(6) ? ? ? ?

loop_
_geom_bond_atom_site_label_1
_geom_bond_atom_site_label_2
_geom_bond_distance
_geom_bond_site_symmetry_1
_geom_bond_site_symmetry_2
_geom_bond_publ_flag
As Cr1 2.5177(17) ? ? ?
As Cr2 2.5139(13) ? ? ?
As H1 1.6000(11) ? ? ?
As H2 1.6002(9) ? ? ?
Cr1 C1 1.839(8) ? ? ?
Cr1 C2 1.868(7) ? ? ?
Cr1 C3 1.849(7) ? ? ?
Cr1 C4 1.864(8) ? ? ?
Cr1 C5 1.869(7) ? ? ?
Cr2 C6 1.848(8) ? ? ?
Cr2 C7 1.884(8) ? ? ?
Cr2 C8 1.868(7) ? ? ?
Cr2 C9 1.856(7) ? ? ?
Cr2 C10 1.824(8) ? ? ?
O1 C1 1.158(10) ? ? ?
O2 C2 1.143(9) ? ? ?
O3 C3 1.160(8) ? ? ?
O4 C4 1.140(10) ? ? ?
O5 C5 1.148(8) ? ? ?
O6 C6 1.145(9) ? ? ?
O7 C7 1.141(9) ? ? ?
O8 C8 1.143(8) ? ? ?
O9 C9 1.152(8) ? ? ?
O10 C10 1.167(9) ? ? ?
N C11 1.506(9) ? ? ?
N C13 1.485(9) ? ? ?
N C15 1.513(10) ? ? ?
N C17 1.466(8) ? ? ?
C11 C12 1.535(12) ? ? ?
C13 C14 1.523(11) ? ? ?
C15 C16 1.512(11) ? ? ?
C17 C18 1.534(11) ? ? ?

loop_
_geom_contact_atom_site_label_1
_geom_contact_atom_site_label_2
_geom_contact_distance
_geom_contact_site_symmetry_1
_geom_contact_site_symmetry_2
_geom_contact_publ_flag
? ? ? ? ? ?

loop_
_geom_torsion_atom_site_label_1
_geom_torsion_atom_site_label_2
_geom_torsion_atom_site_label_3
_geom_torsion_atom_site_label_4
_geom_torsion
_geom_torsion_site_symmetry_1
_geom_torsion_site_symmetry_2
_geom_torsion_site_symmetry_3
_geom_torsion_site_symmetry_4
_geom_torsion_publ_flag
? ? ? ? ? ? ? ? ? ?
